data_7025707
loop_
_publ_author_name
'Kuwabara, Junpei'
'Munezawa, Goro'
'Okamoto, Ken'
'Kanbara, Takaki'

_publ_section_title
;
 Palladium(II) and platinum(II) complexes bearing a kappa(3)SCS pincer
 ligand with an azulene unit.
;
_journal_issue 27
_journal_name_full 'Dalton transactions (Cambridge, England : 2003)'
_journal_page_first 6255
_journal_page_last 6261
_journal_paper_doi 10.1039/c002908d
_journal_volume 39
_journal_year 2010
_chemical_formula_moiety 'C25 H32 Cl N3 O Pt S2 '
_chemical_formula_sum 'C25 H32 Cl N3 O Pt S2'
_chemical_formula_weight 685.21
_space_group_IT_number 14
_symmetry_cell_setting monoclinic
_symmetry_Int_Tables_number 14
_symmetry_space_group_name_Hall '-P 2yn'
_symmetry_space_group_name_H-M 'P 1 21/n 1'
_cell_angle_alpha 90.0000
_cell_angle_beta 96.3359(8)
_cell_angle_gamma 90.0000
_cell_formula_units_Z 4
_cell_length_a 11.6349(3)
_cell_length_b 15.3558(4)
_cell_length_c 13.7152(3)
_cell_measurement_reflns_used 19001
_cell_measurement_temperature 93.1
_cell_measurement_theta_max 27.4
_cell_measurement_theta_min 3.0
_cell_volume 2435.43(10)
_computing_cell_refinement PROCESS-AUTO
_computing_data_collection PROCESS-AUTO
_computing_data_reduction CrystalStructure
_computing_publication_material 'CrystalStructure 3.8'
_computing_structure_refinement SHELXL
_computing_structure_solution SIR92
_diffrn_detector_area_resol_mean 10.00
_diffrn_measured_fraction_theta_full 0.996
_diffrn_measured_fraction_theta_max 0.996
_diffrn_measurement_device_type 'Rigaku RAXIS-RAPID'
_diffrn_measurement_method \w
_diffrn_radiation_type 'Mo K\a'
_diffrn_radiation_wavelength 0.71075
_diffrn_reflns_av_R_equivalents 0.042
_diffrn_reflns_limit_h_max 14
_diffrn_reflns_limit_h_min -15
_diffrn_reflns_limit_k_max 19
_diffrn_reflns_limit_k_min -19
_diffrn_reflns_limit_l_max 17
_diffrn_reflns_limit_l_min -16
_diffrn_reflns_number 23350
_diffrn_reflns_theta_full 27.42
_diffrn_reflns_theta_max 27.42
_exptl_absorpt_coefficient_mu 6.044
_exptl_absorpt_correction_T_max 0.299
_exptl_absorpt_correction_T_min 0.231
_exptl_absorpt_correction_type multi-scan
_exptl_absorpt_process_details
;
Higashi, T. (1995). Program for Absorption Correction.
Rigaku Corporation, Tokyo, Japan.
;
_exptl_crystal_colour brown
_exptl_crystal_density_diffrn 1.869
_exptl_crystal_density_method 'not measured'
_exptl_crystal_description block
_exptl_crystal_F_000 1352.00
_exptl_crystal_size_max 0.25
_exptl_crystal_size_mid 0.20
_exptl_crystal_size_min 0.20
_refine_diff_density_max 1.57
_refine_diff_density_min -1.10
_refine_ls_extinction_method none
_refine_ls_goodness_of_fit_ref 1.074
_refine_ls_hydrogen_treatment refall
_refine_ls_number_parameters 282
_refine_ls_number_reflns 5525
_refine_ls_R_factor_gt 0.0279
_refine_ls_shift/su_max 0.0010
_refine_ls_structure_factor_coef Fsqd
_refine_ls_weighting_details 'w = 1/[\s^2^(Fo^2^)+(0.0179P)^2^+10.4900P] where P=(Fo^2^+2Fc^2^)/3'
_refine_ls_weighting_scheme calc
_refine_ls_wR_factor_ref 0.0631
_reflns_number_gt 4944
_reflns_number_total 5525
_reflns_threshold_expression F^2^>2.0\s(F^2^)
_cod_data_source_file c002908d.txt
_cod_data_source_block AzPt
_cod_original_cell_volume 2435.44(10)
_cod_original_formula_sum 'C25 H32 Cl N3 O Pt S2 '
_cod_database_code 7025707

loop_
_symmetry_equiv_pos_site_id
_symmetry_equiv_pos_as_xyz
1 +X,+Y,+Z
2 1/2-X,1/2+Y,1/2-Z
3 -X,-Y,-Z
4 1/2+X,1/2-Y,1/2+Z

loop_
_atom_site_label
_atom_site_type_symbol
_atom_site_fract_x
_atom_site_fract_y
_atom_site_fract_z
_atom_site_U_iso_or_equiv
_atom_site_adp_type
_atom_site_occupancy
_atom_site_symmetry_multiplicity
_atom_site_calc_flag
_atom_site_refinement_flags
Pt(1) Pt 0.328013(12) 0.104647(9) 0.807917(10) 0.01306(4) Uani 1.00 1 d .
Cl(1) Cl 0.41094(9) 0.11638(7) 0.65520(7) 0.0200(2) Uani 1.00 1 d .
S(1) S 0.37024(9) -0.04035(6) 0.83710(7) 0.01667(18) Uani 1.00 1 d .
S(2) S 0.26770(9) 0.24782(7) 0.81218(7) 0.0173(2) Uani 1.00 1 d .
O(1) O 0.3661(5) 0.0164(4) 0.2955(4) 0.0292(14) Uiso 0.50 1 d P
O(2) O 0.4723(8) 0.2727(6) 0.3318(7) 0.063(2) Uiso 0.50 1 d P
N(1) N 0.3415(2) -0.1283(2) 0.9999(2) 0.0159(6) Uani 1.00 1 d .
N(2) N 0.2062(2) 0.3252(2) 0.9726(2) 0.0154(6) Uani 1.00 1 d .
N(3) N 0.4150(5) 0.1410(4) 0.3160(5) 0.0700(17) Uiso 1.00 1 d .
C(1) C 0.2656(3) 0.0965(2) 0.9306(2) 0.0127(7) Uani 1.00 1 d .
C(2) C 0.2542(3) 0.0189(2) 0.9838(2) 0.0137(7) Uani 1.00 1 d .
C(3) C 0.1692(3) 0.0332(2) 1.0494(2) 0.0136(7) Uani 1.00 1 d .
C(4) C 0.1393(3) 0.1280(2) 1.0438(2) 0.0128(7) Uani 1.00 1 d .
C(5) C 0.0509(3) 0.1693(2) 1.0864(2) 0.0157(7) Uani 1.00 1 d .
C(6) C 0.2079(3) 0.1650(2) 0.9734(2) 0.0130(7) Uani 1.00 1 d .
C(7) C 0.3169(3) -0.0547(2) 0.9499(2) 0.0141(7) Uani 1.00 1 d .
C(8) C -0.0253(3) 0.1361(2) 1.1486(2) 0.0181(8) Uani 1.00 1 d .
C(9) C -0.0373(3) 0.0513(2) 1.1813(2) 0.0183(8) Uani 1.00 1 d .
C(10) C 0.0211(3) -0.0229(2) 1.1566(2) 0.0174(8) Uani 1.00 1 d .
C(11) C 0.1120(3) -0.0309(2) 1.0985(2) 0.0152(7) Uani 1.00 1 d .
C(12) C 0.3995(3) -0.2011(2) 0.9552(3) 0.0211(8) Uani 1.00 1 d .
C(13) C 0.2204(3) 0.2498(2) 0.9293(2) 0.0155(7) Uani 1.00 1 d .
C(14) C 0.3655(3) -0.2877(2) 0.9976(3) 0.0223(8) Uani 1.00 1 d .
C(15) C 0.3913(3) -0.2888(2) 1.1098(3) 0.0218(8) Uani 1.00 1 d .
C(16) C 0.3299(3) -0.2127(2) 1.1534(3) 0.0224(8) Uani 1.00 1 d .
C(17) C 0.3632(3) -0.1272(2) 1.1087(2) 0.0158(7) Uani 1.00 1 d .
C(18) C 0.2143(3) 0.4091(2) 0.9211(3) 0.0207(8) Uani 1.00 1 d .
C(19) C 0.3320(3) 0.4516(2) 0.9499(3) 0.0231(9) Uani 1.00 1 d .
C(20) C 0.3508(4) 0.4641(3) 1.0612(3) 0.0291(10) Uani 1.00 1 d .
C(21) C 0.3341(3) 0.3786(2) 1.1143(3) 0.0239(9) Uani 1.00 1 d .
C(22) C 0.2178(3) 0.3359(2) 1.0807(2) 0.0171(7) Uani 1.00 1 d .
C(23) C 0.3567(6) 0.0871(5) 0.2504(5) 0.0618(18) Uiso 1.00 1 d .
C(24) C 0.448(3) 0.205(2) 0.402(3) 0.101(12) Uiso 0.25 1 d P
C(25) C 0.4141(12) 0.1160(9) 0.4216(10) 0.095(3) Uiso 0.75 1 d P
C(26) C 0.4395(10) 0.2036(8) 0.2788(9) 0.116(3) Uiso 1.00 1 d .
H(1) H 0.1392 -0.0886 1.0911 0.018 Uiso 1.00 1 c R
H(2) H -0.0043 -0.0758 1.1830 0.021 Uiso 1.00 1 c R
H(3) H -0.0928 0.0430 1.2263 0.022 Uiso 1.00 1 c R
H(4) H -0.0765 0.1775 1.1721 0.022 Uiso 1.00 1 c R
H(5) H 0.0410 0.2293 1.0707 0.019 Uiso 1.00 1 c R
H(6) H 0.3183 -0.0793 1.1345 0.019 Uiso 1.00 1 c R
H(7) H 0.4462 -0.1157 1.1284 0.019 Uiso 1.00 1 c R
H(8) H 0.2451 -0.2210 1.1408 0.027 Uiso 1.00 1 c R
H(9) H 0.3510 -0.2111 1.2253 0.027 Uiso 1.00 1 c R
H(10) H 0.3644 -0.3444 1.1359 0.026 Uiso 1.00 1 c R
H(11) H 0.4757 -0.2841 1.1285 0.026 Uiso 1.00 1 c R
H(12) H 0.4087 -0.3353 0.9695 0.027 Uiso 1.00 1 c R
H(13) H 0.2820 -0.2980 0.9792 0.027 Uiso 1.00 1 c R
H(14) H 0.4844 -0.1935 0.9675 0.025 Uiso 1.00 1 c R
H(15) H 0.3778 -0.2010 0.8833 0.025 Uiso 1.00 1 c R
H(16) H 0.2132 0.2783 1.1125 0.021 Uiso 1.00 1 c R
H(17) H 0.1541 0.3726 1.0998 0.021 Uiso 1.00 1 c R
H(18) H 0.3393 0.3897 1.1857 0.029 Uiso 1.00 1 c R
H(19) H 0.3972 0.3380 1.1023 0.029 Uiso 1.00 1 c R
H(20) H 0.4301 0.4862 1.0802 0.035 Uiso 1.00 1 c R
H(21) H 0.2955 0.5079 1.0810 0.035 Uiso 1.00 1 c R
H(22) H 0.3352 0.5087 0.9168 0.028 Uiso 1.00 1 c R
H(23) H 0.3939 0.4143 0.9286 0.028 Uiso 1.00 1 c R
H(24) H 0.1522 0.4486 0.9381 0.025 Uiso 1.00 1 c R
H(25) H 0.2034 0.3993 0.8493 0.025 Uiso 1.00 1 c R

loop_
_atom_site_aniso_label
_atom_site_aniso_U_11
_atom_site_aniso_U_22
_atom_site_aniso_U_33
_atom_site_aniso_U_12
_atom_site_aniso_U_13
_atom_site_aniso_U_23
Pt(1) 0.01433(8) 0.01456(8) 0.01060(7) -0.00308(6) 0.00274(5) -0.00015(6)
Cl(1) 0.0252(4) 0.0220(4) 0.0141(4) -0.0047(3) 0.0075(3) 0.0005(3)
S(1) 0.0203(4) 0.0164(4) 0.0142(4) -0.0008(3) 0.0060(3) -0.0004(3)
S(2) 0.0229(4) 0.0158(4) 0.0139(4) -0.0021(3) 0.0047(3) 0.0024(3)
N(1) 0.0173(15) 0.0170(16) 0.0136(15) 0.0027(13) 0.0020(13) -0.0024(13)
N(2) 0.0163(15) 0.0134(15) 0.0166(15) -0.0014(13) 0.0015(12) 0.0001(13)
C(1) 0.0094(15) 0.0159(18) 0.0128(16) -0.0019(14) 0.0009(13) -0.0016(14)
C(2) 0.0132(16) 0.0153(18) 0.0123(17) -0.0008(14) 0.0005(14) -0.0018(14)
C(3) 0.0130(16) 0.0171(18) 0.0102(16) -0.0021(14) -0.0009(13) -0.0010(14)
C(4) 0.0135(16) 0.0137(17) 0.0102(16) -0.0035(14) -0.0036(14) -0.0010(14)
C(5) 0.0158(17) 0.0171(19) 0.0139(17) -0.0003(15) -0.0003(14) -0.0025(15)
C(6) 0.0129(16) 0.0147(18) 0.0111(16) -0.0007(14) -0.0006(13) 0.0005(14)
C(7) 0.0109(16) 0.0187(19) 0.0126(17) -0.0023(14) 0.0006(14) -0.0031(15)
C(8) 0.0166(18) 0.023(2) 0.0152(18) 0.0002(16) 0.0035(15) -0.0037(16)
C(9) 0.0127(17) 0.028(2) 0.0143(18) -0.0041(16) 0.0035(14) -0.0008(16)
C(10) 0.0159(18) 0.022(2) 0.0131(17) -0.0061(16) -0.0014(14) 0.0018(15)
C(11) 0.0145(17) 0.0180(19) 0.0125(17) 0.0008(15) -0.0010(14) 0.0030(15)
C(12) 0.025(2) 0.019(2) 0.0197(19) 0.0075(17) 0.0063(17) 0.0007(16)
C(13) 0.0145(17) 0.0165(18) 0.0152(18) -0.0029(15) 0.0000(14) -0.0004(15)
C(14) 0.024(2) 0.0163(19) 0.026(2) 0.0026(16) 0.0020(17) -0.0023(17)
C(15) 0.025(2) 0.0160(19) 0.025(2) 0.0018(16) 0.0057(17) 0.0050(16)
C(16) 0.024(2) 0.019(2) 0.025(2) 0.0006(17) 0.0073(17) 0.0050(17)
C(17) 0.0157(17) 0.0169(18) 0.0148(18) -0.0010(15) 0.0015(15) 0.0016(15)
C(18) 0.022(2) 0.0143(19) 0.026(2) -0.0003(16) 0.0040(17) 0.0035(16)
C(19) 0.021(2) 0.0157(19) 0.034(2) -0.0059(16) 0.0088(18) 0.0013(18)
C(20) 0.028(2) 0.023(2) 0.037(2) -0.0113(19) 0.006(2) -0.006(2)
C(21) 0.023(2) 0.026(2) 0.022(2) -0.0066(17) 0.0000(17) -0.0063(17)
C(22) 0.0195(18) 0.0142(18) 0.0181(19) -0.0028(15) 0.0041(15) -0.0049(15)

loop_
_atom_type_symbol
_atom_type_description
_atom_type_scat_dispersion_real
_atom_type_scat_dispersion_imag
_atom_type_scat_source
C C 0.003 0.002
;
International Tables for Crystallography
(1992, Vol. C, Tables 4.2.6.8 and 6.1.1.4)
;
H H 0.000 0.000
;
International Tables for Crystallography
(1992, Vol. C, Table 6.1.1.4)
;
N N 0.006 0.003
;
International Tables for Crystallography
(1992, Vol. C, Tables 4.2.6.8 and 6.1.1.4)
;
S S 0.125 0.123
;
International Tables for Crystallography
(1992, Vol. C, Tables 4.2.6.8 and 6.1.1.4)
;
Pt Pt -1.703 8.390
;
International Tables for Crystallography
(1992, Vol. C, Tables 4.2.6.8 and 6.1.1.4)
;
Cl Cl 0.148 0.159
;
International Tables for Crystallography
(1992, Vol. C, Tables 4.2.6.8 and 6.1.1.4)
;
O O 0.011 0.006
;
International Tables for Crystallography
(1992, Vol. C, Tables 4.2.6.8 and 6.1.1.4)
;

loop_
_geom_angle_atom_site_label_1
_geom_angle_atom_site_label_2
_geom_angle_atom_site_label_3
_geom_angle
_geom_angle_publ_flag
Cl(1) Pt(1) S(1) 97.19(3) yes
Cl(1) Pt(1) S(2) 95.90(3) yes
Cl(1) Pt(1) C(1) 178.63(11) yes
S(1) Pt(1) S(2) 166.91(3) yes
S(1) Pt(1) C(1) 82.99(11) yes
S(2) Pt(1) C(1) 83.93(11) yes
Pt(1) S(1) C(7) 100.72(13) yes
Pt(1) S(2) C(13) 99.56(13) yes
C(24) O(2) C(26) 74.0(18) yes
C(7) N(1) C(12) 120.7(3) yes
C(7) N(1) C(17) 120.6(3) yes
C(12) N(1) C(17) 113.0(3) yes
C(13) N(2) C(18) 122.2(3) yes
C(13) N(2) C(22) 123.0(3) yes
C(18) N(2) C(22) 112.2(3) yes
C(23) N(3) C(24) 163.9(17) yes
C(23) N(3) C(25) 115.4(7) yes
C(23) N(3) C(26) 110.6(8) yes
C(24) N(3) C(25) 57.2(17) yes
C(24) N(3) C(26) 75.5(17) yes
C(25) N(3) C(26) 132.7(9) yes
Pt(1) C(1) C(2) 125.3(2) yes
Pt(1) C(1) C(6) 124.2(2) yes
C(2) C(1) C(6) 109.8(3) yes
C(1) C(2) C(3) 107.8(3) yes
C(1) C(2) C(7) 114.4(3) yes
C(3) C(2) C(7) 137.1(3) yes
C(2) C(3) C(4) 107.0(3) yes
C(2) C(3) C(11) 126.4(3) yes
C(4) C(3) C(11) 126.0(3) yes
C(3) C(4) C(5) 127.0(3) yes
C(3) C(4) C(6) 106.0(3) yes
C(5) C(4) C(6) 126.4(3) yes
C(4) C(5) C(8) 129.8(3) yes
C(1) C(6) C(4) 108.0(3) yes
C(1) C(6) C(13) 115.0(3) yes
C(4) C(6) C(13) 136.4(3) yes
S(1) C(7) N(1) 119.0(2) yes
S(1) C(7) C(2) 115.3(2) yes
N(1) C(7) C(2) 125.5(3) yes
C(5) C(8) C(9) 129.3(3) yes
C(8) C(9) C(10) 128.5(3) yes
C(9) C(10) C(11) 129.2(3) yes
C(3) C(11) C(10) 129.9(3) yes
N(1) C(12) C(14) 110.7(3) yes
S(2) C(13) N(2) 119.6(3) yes
S(2) C(13) C(6) 115.0(2) yes
N(2) C(13) C(6) 125.2(3) yes
C(12) C(14) C(15) 111.3(3) yes
C(14) C(15) C(16) 109.7(3) yes
C(15) C(16) C(17) 110.6(3) yes
N(1) C(17) C(16) 111.9(3) yes
N(2) C(18) C(19) 110.5(3) yes
C(18) C(19) C(20) 109.7(3) yes
C(19) C(20) C(21) 110.9(3) yes
C(20) C(21) C(22) 112.4(3) yes
N(2) C(22) C(21) 109.2(3) yes
O(1) C(23) N(3) 101.2(6) yes
O(2) C(24) N(3) 90(2) yes
O(2) C(24) C(25) 150(3) yes
O(2) C(24) C(26) 49.1(14) yes
N(3) C(24) C(25) 59.7(17) yes
N(3) C(24) C(26) 41.0(11) yes
C(25) C(24) C(26) 101(2) yes
N(3) C(25) C(24) 63.1(18) yes
O(2) C(26) N(3) 120.3(11) yes
O(2) C(26) C(24) 56.9(16) yes
N(3) C(26) C(24) 63.4(16) yes
C(4) C(5) H(5) 115.1 no
C(8) C(5) H(5) 115.1 no
C(5) C(8) H(4) 115.3 no
C(9) C(8) H(4) 115.3 no
C(8) C(9) H(3) 115.8 no
C(10) C(9) H(3) 115.8 no
C(9) C(10) H(2) 115.4 no
C(11) C(10) H(2) 115.4 no
C(3) C(11) H(1) 115.0 no
C(10) C(11) H(1) 115.0 no
N(1) C(12) H(14) 109.5 no
N(1) C(12) H(15) 109.5 no
C(14) C(12) H(14) 109.5 no
C(14) C(12) H(15) 109.5 no
H(14) C(12) H(15) 108.1 no
C(12) C(14) H(12) 109.4 no
C(12) C(14) H(13) 109.4 no
C(15) C(14) H(12) 109.4 no
C(15) C(14) H(13) 109.4 no
H(12) C(14) H(13) 108.0 no
C(14) C(15) H(10) 109.7 no
C(14) C(15) H(11) 109.7 no
C(16) C(15) H(10) 109.7 no
C(16) C(15) H(11) 109.7 no
H(10) C(15) H(11) 108.2 no
C(15) C(16) H(8) 109.5 no
C(15) C(16) H(9) 109.5 no
C(17) C(16) H(8) 109.5 no
C(17) C(16) H(9) 109.5 no
H(8) C(16) H(9) 108.1 no
N(1) C(17) H(6) 109.2 no
N(1) C(17) H(7) 109.2 no
C(16) C(17) H(6) 109.2 no
C(16) C(17) H(7) 109.2 no
H(6) C(17) H(7) 107.9 no
N(2) C(18) H(24) 109.6 no
N(2) C(18) H(25) 109.5 no
C(19) C(18) H(24) 109.5 no
C(19) C(18) H(25) 109.5 no
H(24) C(18) H(25) 108.1 no
C(18) C(19) H(22) 109.7 no
C(18) C(19) H(23) 109.7 no
C(20) C(19) H(22) 109.7 no
C(20) C(19) H(23) 109.7 no
H(22) C(19) H(23) 108.2 no
C(19) C(20) H(20) 109.5 no
C(19) C(20) H(21) 109.5 no
C(21) C(20) H(20) 109.5 no
C(21) C(20) H(21) 109.5 no
H(20) C(20) H(21) 108.1 no
C(20) C(21) H(18) 109.1 no
C(20) C(21) H(19) 109.1 no
C(22) C(21) H(18) 109.1 no
C(22) C(21) H(19) 109.1 no
H(18) C(21) H(19) 107.9 no
N(2) C(22) H(16) 109.8 no
N(2) C(22) H(17) 109.8 no
C(21) C(22) H(16) 109.8 no
C(21) C(22) H(17) 109.8 no
H(16) C(22) H(17) 108.3 no

loop_
_geom_bond_atom_site_label_1
_geom_bond_atom_site_label_2
_geom_bond_distance
_geom_bond_publ_flag
Pt(1) Cl(1) 2.4076(10) yes
Pt(1) S(1) 2.3056(9) yes
Pt(1) S(2) 2.3105(10) yes
Pt(1) C(1) 1.910(3) yes
S(1) C(7) 1.743(3) yes
S(2) C(13) 1.755(4) yes
O(1) C(23) 1.249(10) yes
O(2) C(24) 1.46(4) yes
O(2) C(26) 1.319(16) yes
N(1) C(7) 1.336(5) yes
N(1) C(12) 1.475(5) yes
N(1) C(17) 1.486(4) yes
N(2) C(13) 1.320(5) yes
N(2) C(18) 1.478(5) yes
N(2) C(22) 1.483(5) yes
N(3) C(23) 1.349(9) yes
N(3) C(24) 1.55(4) yes
N(3) C(25) 1.500(15) yes
N(3) C(26) 1.138(14) yes
C(1) C(2) 1.410(5) yes
C(1) C(6) 1.410(5) yes
C(2) C(3) 1.426(5) yes
C(2) C(7) 1.449(5) yes
C(3) C(4) 1.496(5) yes
C(3) C(11) 1.401(5) yes
C(4) C(5) 1.391(5) yes
C(4) C(6) 1.437(5) yes
C(5) C(8) 1.393(5) yes
C(6) C(13) 1.450(5) yes
C(8) C(9) 1.390(6) yes
C(9) C(10) 1.388(5) yes
C(10) C(11) 1.398(5) yes
C(12) C(14) 1.521(6) yes
C(14) C(15) 1.535(6) yes
C(15) C(16) 1.525(6) yes
C(16) C(17) 1.518(5) yes
C(18) C(19) 1.529(5) yes
C(19) C(20) 1.531(6) yes
C(20) C(21) 1.524(6) yes
C(21) C(22) 1.529(5) yes
C(24) C(25) 1.46(4) yes
C(24) C(26) 1.68(4) yes
C(5) H(5) 0.950 no
C(8) H(4) 0.950 no
C(9) H(3) 0.950 no
C(10) H(2) 0.950 no
C(11) H(1) 0.950 no
C(12) H(14) 0.990 no
C(12) H(15) 0.990 no
C(14) H(12) 0.990 no
C(14) H(13) 0.990 no
C(15) H(10) 0.990 no
C(15) H(11) 0.990 no
C(16) H(8) 0.990 no
C(16) H(9) 0.990 no
C(17) H(6) 0.990 no
C(17) H(7) 0.990 no
C(18) H(24) 0.990 no
C(18) H(25) 0.990 no
C(19) H(22) 0.990 no
C(19) H(23) 0.990 no
C(20) H(20) 0.990 no
C(20) H(21) 0.990 no
C(21) H(18) 0.990 no
C(21) H(19) 0.990 no
C(22) H(16) 0.990 no
C(22) H(17) 0.990 no

loop_
_geom_contact_atom_site_label_1
_geom_contact_atom_site_label_2
_geom_contact_distance
_geom_contact_site_symmetry_2
Cl(1) O(1) 3.310(6) 3_656
Cl(1) C(25) 3.208(14) .
S(1) C(23) 3.591(7) 3_656
S(2) O(2) 3.492(9) 4_455
O(1) Cl(1) 3.310(6) 3_656
O(1) C(17) 3.377(7) 1_554
O(1) C(20) 3.460(8) 2_546
O(1) C(21) 3.474(8) 2_546
O(1) C(22) 3.447(7) 2_546
O(2) S(2) 3.492(9) 4_554
O(2) N(2) 3.499(9) 4_554
O(2) C(6) 3.321(10) 4_554
O(2) C(10) 3.142(11) 2_556
O(2) C(11) 3.343(10) 2_556
O(2) C(13) 3.065(10) 4_554
O(2) C(16) 3.550(10) 2_556
N(2) O(2) 3.499(9) 4_455
N(2) C(24) 3.08(4) 4_455
N(2) C(25) 3.512(14) 4_455
C(1) C(10) 3.599(5) 3_557
C(2) C(9) 3.375(5) 3_557
C(2) C(10) 3.551(5) 3_557
C(3) C(10) 3.395(5) 3_557
C(3) C(23) 3.424(8) 1_556
C(4) C(10) 3.537(5) 3_557
C(5) C(24) 3.30(4) 4_455
C(6) O(2) 3.321(10) 4_455
C(7) C(9) 3.540(5) 3_557
C(9) C(2) 3.375(5) 3_557
C(9) C(7) 3.540(5) 3_557
C(10) O(2) 3.142(11) 2_546
C(10) C(1) 3.599(5) 3_557
C(10) C(2) 3.551(5) 3_557
C(10) C(3) 3.395(5) 3_557
C(10) C(4) 3.537(5) 3_557
C(11) O(2) 3.343(10) 2_546
C(13) O(2) 3.065(10) 4_455
C(13) C(24) 3.22(4) 4_455
C(16) O(2) 3.550(10) 2_546
C(16) C(24) 3.48(4) 2_546
C(17) O(1) 3.377(7) 1_556
C(18) C(24) 3.54(4) 4_455
C(18) C(25) 3.515(14) 4_455
C(20) O(1) 3.460(8) 2_556
C(21) O(1) 3.474(8) 2_556
C(22) O(1) 3.447(7) 2_556
C(23) S(1) 3.591(7) 3_656
C(23) C(3) 3.424(8) 1_554
C(24) N(2) 3.08(4) 4_554
C(24) C(5) 3.30(4) 4_554
C(24) C(13) 3.22(4) 4_554
C(24) C(16) 3.48(4) 2_556
C(24) C(18) 3.54(4) 4_554
C(25) Cl(1) 3.208(14) .
C(25) N(2) 3.512(14) 4_554
C(25) C(18) 3.515(14) 4_554
Pt(1) H(3) 3.545 3_557
Pt(1) H(7) 2.680 3_657
Cl(1) H(4) 3.176 4_554
Cl(1) H(5) 3.104 4_554
Cl(1) H(7) 3.238 3_657
Cl(1) H(9) 3.387 3_657
Cl(1) H(13) 3.042 2_556
Cl(1) H(17) 3.014 4_554
Cl(1) H(22) 3.359 2_546
Cl(1) H(24) 2.934 2_546
Cl(1) H(25) 3.587 2_546
S(1) H(3) 3.249 3_557
S(1) H(7) 3.209 3_657
S(1) H(25) 2.765 2_546
S(2) H(4) 3.010 4_554
S(2) H(11) 3.057 3_657
S(2) H(15) 3.110 2_556
O(1) H(6) 2.660 1_554
O(1) H(7) 3.272 1_554
O(1) H(17) 2.658 2_546
O(1) H(18) 3.114 2_546
O(1) H(21) 2.668 2_546
O(2) H(1) 2.763 2_556
O(2) H(2) 2.367 2_556
O(2) H(5) 3.287 4_554
O(2) H(8) 2.600 2_556
O(2) H(18) 2.991 1_554
O(2) H(19) 3.326 1_554
N(3) H(8) 2.925 2_556
N(3) H(10) 3.396 2_556
N(3) H(21) 3.596 2_546
N(3) H(24) 3.360 4_554
N(3) H(25) 3.392 4_554
C(1) H(2) 3.275 3_557
C(1) H(3) 3.508 3_557
C(1) H(7) 3.548 3_657
C(1) H(14) 3.426 3_657
C(2) H(3) 3.397 3_557
C(3) H(2) 3.594 3_557
C(4) H(2) 3.422 3_557
C(5) H(1) 3.342 3_557
C(5) H(9) 3.269 2_557
C(6) H(2) 3.311 3_557
C(7) H(3) 3.359 3_557
C(8) H(1) 3.484 3_557
C(8) H(9) 3.439 2_557
C(8) H(10) 3.332 2_557
C(8) H(11) 3.284 2_557
C(9) H(10) 3.433 2_557
C(9) H(20) 3.515 2_547
C(10) H(18) 2.888 2_547
C(10) H(20) 3.594 2_547
C(11) H(18) 3.194 2_547
C(12) H(19) 3.324 3_657
C(14) H(19) 3.307 3_657
C(14) H(21) 3.468 1_545
C(14) H(22) 3.323 1_545
C(14) H(23) 3.465 3_657
C(15) H(4) 3.526 2_547
C(15) H(20) 3.514 1_545
C(15) H(21) 3.324 1_545
C(15) H(23) 3.244 3_657
C(16) H(16) 3.306 2_547
C(16) H(18) 3.490 2_547
C(19) H(3) 3.281 4_554
C(19) H(12) 3.395 1_565
C(19) H(12) 3.575 3_657
C(19) H(20) 3.000 3_667
C(20) H(10) 3.113 1_565
C(20) H(12) 3.422 1_565
C(20) H(12) 3.489 3_657
C(20) H(20) 3.455 3_667
C(20) H(23) 3.498 3_667
C(21) H(2) 3.305 2_557
C(21) H(9) 3.525 2_557
C(21) H(12) 3.387 3_657
C(22) H(9) 2.952 2_557
C(23) H(6) 3.017 1_554
C(23) H(8) 3.564 2_556
C(23) H(10) 3.323 2_556
C(23) H(21) 3.295 2_546
C(24) H(1) 3.332 2_556
C(24) H(5) 2.645 4_554
C(24) H(8) 2.531 2_556
C(24) H(13) 3.289 2_556
C(24) H(24) 3.344 4_554
C(24) H(25) 3.516 4_554
C(25) H(5) 3.368 4_554
C(25) H(8) 3.175 2_556
C(25) H(10) 3.306 2_556
C(25) H(13) 3.079 2_556
C(25) H(17) 3.506 4_554
C(25) H(21) 2.946 2_546
C(25) H(24) 3.351 2_546
C(25) H(24) 2.928 4_554
C(26) H(2) 3.497 2_556
C(26) H(8) 2.774 2_556
C(26) H(14) 3.590 3_656
C(26) H(15) 3.242 3_656
C(26) H(16) 3.482 1_554
C(26) H(18) 3.291 1_554
C(26) H(19) 3.179 1_554
C(26) H(25) 3.493 4_554
H(1) O(2) 2.763 2_546
H(1) C(5) 3.342 3_557
H(1) C(8) 3.484 3_557
H(1) C(24) 3.332 2_546
H(1) H(18) 3.061 2_547
H(2) O(2) 2.367 2_546
H(2) C(1) 3.275 3_557
H(2) C(3) 3.594 3_557
H(2) C(4) 3.422 3_557
H(2) C(6) 3.311 3_557
H(2) C(21) 3.305 2_547
H(2) C(26) 3.497 2_546
H(2) H(18) 2.538 2_547
H(2) H(19) 3.341 2_547
H(2) H(20) 3.403 2_547
H(3) Pt(1) 3.545 3_557
H(3) S(1) 3.249 3_557
H(3) C(1) 3.508 3_557
H(3) C(2) 3.397 3_557
H(3) C(7) 3.359 3_557
H(3) C(19) 3.281 4_455
H(3) H(10) 3.537 2_557
H(3) H(11) 3.503 2_557
H(3) H(20) 3.206 2_547
H(3) H(22) 2.939 4_455
H(3) H(23) 2.872 4_455
H(3) H(25) 3.184 4_455
H(4) Cl(1) 3.176 4_455
H(4) S(2) 3.010 4_455
H(4) C(15) 3.526 2_557
H(4) H(9) 3.312 2_557
H(4) H(10) 3.420 2_557
H(4) H(11) 2.914 2_557
H(4) H(13) 3.515 3_557
H(4) H(15) 3.523 3_557
H(5) Cl(1) 3.104 4_455
H(5) O(2) 3.287 4_455
H(5) C(24) 2.645 4_455
H(5) C(25) 3.368 4_455
H(5) H(9) 3.076 2_557
H(6) O(1) 2.660 1_556
H(6) C(23) 3.017 1_556
H(6) H(18) 3.266 2_547
H(7) Pt(1) 2.680 3_657
H(7) Cl(1) 3.238 3_657
H(7) S(1) 3.209 3_657
H(7) O(1) 3.272 1_556
H(7) C(1) 3.548 3_657
H(8) O(2) 2.600 2_546
H(8) N(3) 2.925 2_546
H(8) C(23) 3.564 2_546
H(8) C(24) 2.531 2_546
H(8) C(25) 3.175 2_546
H(8) C(26) 2.774 2_546
H(8) H(16) 3.364 2_547
H(8) H(18) 3.168 2_547
H(9) Cl(1) 3.387 3_657
H(9) C(5) 3.269 2_547
H(9) C(8) 3.439 2_547
H(9) C(21) 3.525 2_547
H(9) C(22) 2.952 2_547
H(9) H(4) 3.312 2_547
H(9) H(5) 3.076 2_547
H(9) H(16) 2.429 2_547
H(9) H(17) 2.728 2_547
H(9) H(18) 3.064 2_547
H(10) N(3) 3.396 2_546
H(10) C(8) 3.332 2_547
H(10) C(9) 3.433 2_547
H(10) C(20) 3.113 1_545
H(10) C(23) 3.323 2_546
H(10) C(25) 3.306 2_546
H(10) H(3) 3.537 2_547
H(10) H(4) 3.420 2_547
H(10) H(20) 2.840 1_545
H(10) H(21) 2.494 1_545
H(10) H(23) 3.223 3_657
H(11) S(2) 3.057 3_657
H(11) C(8) 3.284 2_547
H(11) H(3) 3.503 2_547
H(11) H(4) 2.914 2_547
H(11) H(23) 2.678 3_657
H(12) C(19) 3.395 1_545
H(12) C(19) 3.575 3_657
H(12) C(20) 3.422 1_545
H(12) C(20) 3.489 3_657
H(12) C(21) 3.387 3_657
H(12) H(19) 2.561 3_657
H(12) H(20) 3.130 1_545
H(12) H(20) 3.104 3_657
H(12) H(21) 3.212 1_545
H(12) H(22) 2.618 1_545
H(12) H(23) 2.826 3_657
H(13) Cl(1) 3.042 2_546
H(13) C(24) 3.289 2_546
H(13) C(25) 3.079 2_546
H(13) H(4) 3.515 3_557
H(13) H(21) 3.287 1_545
H(13) H(22) 3.170 1_545
H(14) C(1) 3.426 3_657
H(14) C(26) 3.590 3_656
H(14) H(19) 2.834 3_657
H(15) S(2) 3.110 2_546
H(15) C(26) 3.242 3_656
H(15) H(4) 3.523 3_557
H(15) H(19) 3.348 3_657
H(15) H(25) 3.575 2_546
H(16) C(16) 3.306 2_557
H(16) C(26) 3.482 1_556
H(16) H(8) 3.364 2_557
H(16) H(9) 2.429 2_557
H(17) Cl(1) 3.014 4_455
H(17) O(1) 2.658 2_556
H(17) C(25) 3.506 4_455
H(17) H(9) 2.728 2_557
H(18) O(1) 3.114 2_556
H(18) O(2) 2.991 1_556
H(18) C(10) 2.888 2_557
H(18) C(11) 3.194 2_557
H(18) C(16) 3.490 2_557
H(18) C(26) 3.291 1_556
H(18) H(1) 3.061 2_557
H(18) H(2) 2.538 2_557
H(18) H(6) 3.266 2_557
H(18) H(8) 3.168 2_557
H(18) H(9) 3.064 2_557
H(19) O(2) 3.326 1_556
H(19) C(12) 3.324 3_657
H(19) C(14) 3.307 3_657
H(19) C(26) 3.179 1_556
H(19) H(2) 3.341 2_557
H(19) H(12) 2.561 3_657
H(19) H(14) 2.834 3_657
H(19) H(15) 3.348 3_657
H(20) C(9) 3.515 2_557
H(20) C(10) 3.594 2_557
H(20) C(15) 3.514 1_565
H(20) C(19) 3.000 3_667
H(20) C(20) 3.455 3_667
H(20) H(2) 3.403 2_557
H(20) H(3) 3.206 2_557
H(20) H(10) 2.840 1_565
H(20) H(12) 3.130 1_565
H(20) H(12) 3.104 3_657
H(20) H(20) 2.909 3_667
H(20) H(22) 2.728 3_667
H(20) H(23) 2.569 3_667
H(21) O(1) 2.668 2_556
H(21) N(3) 3.596 2_556
H(21) C(14) 3.468 1_565
H(21) C(15) 3.324 1_565
H(21) C(23) 3.295 2_556
H(21) C(25) 2.946 2_556
H(21) H(10) 2.494 1_565
H(21) H(12) 3.212 1_565
H(21) H(13) 3.287 1_565
H(22) Cl(1) 3.359 2_556
H(22) C(14) 3.323 1_565
H(22) H(3) 2.939 4_554
H(22) H(12) 2.618 1_565
H(22) H(13) 3.170 1_565
H(22) H(20) 2.728 3_667
H(23) C(14) 3.465 3_657
H(23) C(15) 3.244 3_657
H(23) C(20) 3.498 3_667
H(23) H(3) 2.872 4_554
H(23) H(10) 3.223 3_657
H(23) H(11) 2.678 3_657
H(23) H(12) 2.826 3_657
H(23) H(20) 2.569 3_667
H(24) Cl(1) 2.934 2_556
H(24) N(3) 3.360 4_455
H(24) C(24) 3.344 4_455
H(24) C(25) 3.351 2_556
H(24) C(25) 2.928 4_455
H(25) Cl(1) 3.587 2_556
H(25) S(1) 2.765 2_556
H(25) N(3) 3.392 4_455
H(25) C(24) 3.516 4_455
H(25) C(26) 3.493 4_455
H(25) H(3) 3.184 4_554
H(25) H(15) 3.575 2_556

loop_
_geom_torsion_atom_site_label_1
_geom_torsion_atom_site_label_2
_geom_torsion_atom_site_label_3
_geom_torsion_atom_site_label_4
_geom_torsion
Cl(1) Pt(1) S(1) C(7) 178.18(12)
Cl(1) Pt(1) S(2) C(13) -173.36(12)
Cl(1) Pt(1) C(1) C(2) -104(4)
Cl(1) Pt(1) C(1) C(6) 86(4)
S(1) Pt(1) S(2) C(13) 6.2(2)
S(2) Pt(1) S(1) C(7) -1.4(2)
S(1) Pt(1) C(1) C(2) -6.8(2)
S(1) Pt(1) C(1) C(6) -176.4(3)
C(1) Pt(1) S(1) C(7) -0.45(16)
S(2) Pt(1) C(1) C(2) 173.0(3)
S(2) Pt(1) C(1) C(6) 3.4(2)
C(1) Pt(1) S(2) C(13) 5.27(16)
Pt(1) S(1) C(7) N(1) -169.6(2)
Pt(1) S(1) C(7) C(2) 6.8(2)
Pt(1) S(2) C(13) N(2) 162.5(2)
Pt(1) S(2) C(13) C(6) -13.4(2)
C(24) O(2) C(26) N(3) 0.3(19)
C(26) O(2) C(24) N(3) -0.2(12)
C(26) O(2) C(24) C(25) 2(3)
C(7) N(1) C(12) C(14) -151.2(3)
C(12) N(1) C(7) S(1) -7.9(4)
C(12) N(1) C(7) C(2) 176.1(3)
C(7) N(1) C(17) C(16) 151.1(3)
C(17) N(1) C(7) S(1) 143.5(3)
C(17) N(1) C(7) C(2) -32.5(5)
C(12) N(1) C(17) C(16) -55.4(4)
C(17) N(1) C(12) C(14) 55.3(4)
C(13) N(2) C(18) C(19) -100.9(4)
C(18) N(2) C(13) S(2) 8.0(4)
C(18) N(2) C(13) C(6) -176.6(3)
C(13) N(2) C(22) C(21) 103.3(4)
C(22) N(2) C(13) S(2) -152.2(2)
C(22) N(2) C(13) C(6) 23.2(5)
C(18) N(2) C(22) C(21) -58.6(4)
C(22) N(2) C(18) C(19) 61.2(4)
C(23) N(3) C(24) O(2) -114(5)
C(23) N(3) C(24) C(25) 67(6)
C(23) N(3) C(24) C(26) -115(5)
C(24) N(3) C(23) O(1) -88(6)
C(23) N(3) C(25) C(24) -164(2)
C(25) N(3) C(23) O(1) -29.0(10)
C(23) N(3) C(26) O(2) 164.1(10)
C(23) N(3) C(26) C(24) 164.4(17)
C(26) N(3) C(23) O(1) 162.4(9)
C(25) N(3) C(24) O(2) 178.9(12)
C(25) N(3) C(24) C(26) 178.6(17)
C(24) N(3) C(26) O(2) -0.3(18)
C(26) N(3) C(24) O(2) 0.2(14)
C(26) N(3) C(24) C(25) -178.6(17)
C(25) N(3) C(26) O(2) -1.9(19)
C(25) N(3) C(26) C(24) -2(2)
C(26) N(3) C(25) C(24) 2(2)
Pt(1) C(1) C(2) C(3) -159.3(2)
Pt(1) C(1) C(2) C(7) 13.0(4)
Pt(1) C(1) C(6) C(4) 159.9(2)
Pt(1) C(1) C(6) C(13) -13.2(4)
C(2) C(1) C(6) C(4) -11.1(4)
C(2) C(1) C(6) C(13) 175.8(3)
C(6) C(1) C(2) C(3) 11.6(4)
C(6) C(1) C(2) C(7) -176.1(3)
C(1) C(2) C(3) C(4) -7.4(3)
C(1) C(2) C(3) C(11) 164.0(3)
C(1) C(2) C(7) S(1) -12.1(4)
C(1) C(2) C(7) N(1) 164.0(3)
C(3) C(2) C(7) S(1) 157.0(3)
C(3) C(2) C(7) N(1) -26.8(6)
C(7) C(2) C(3) C(4) -177.0(3)
C(7) C(2) C(3) C(11) -5.6(6)
C(2) C(3) C(4) C(5) 171.9(3)
C(2) C(3) C(4) C(6) 0.8(3)
C(2) C(3) C(11) C(10) -173.7(3)
C(4) C(3) C(11) C(10) -3.8(6)
C(11) C(3) C(4) C(5) 0.5(5)
C(11) C(3) C(4) C(6) -170.7(3)
C(3) C(4) C(5) C(8) 4.7(6)
C(3) C(4) C(6) C(1) 6.2(3)
C(3) C(4) C(6) C(13) 177.1(3)
C(5) C(4) C(6) C(1) -165.1(3)
C(5) C(4) C(6) C(13) 5.8(6)
C(6) C(4) C(5) C(8) 174.2(3)
C(4) C(5) C(8) C(9) -3.5(6)
C(1) C(6) C(13) S(2) 17.5(4)
C(1) C(6) C(13) N(2) -158.1(3)
C(4) C(6) C(13) S(2) -153.0(3)
C(4) C(6) C(13) N(2) 31.5(6)
C(5) C(8) C(9) C(10) -2.9(6)
C(8) C(9) C(10) C(11) 4.9(6)
C(9) C(10) C(11) C(3) 0.1(5)
N(1) C(12) C(14) C(15) -55.9(4)
C(12) C(14) C(15) C(16) 56.2(4)
C(14) C(15) C(16) C(17) -55.2(4)
C(15) C(16) C(17) N(1) 55.0(4)
N(2) C(18) C(19) C(20) -57.3(4)
C(18) C(19) C(20) C(21) 53.6(4)
C(19) C(20) C(21) C(22) -53.4(4)
C(20) C(21) C(22) N(2) 54.6(4)
O(2) C(24) C(25) N(3) -2(2)
O(2) C(24) C(26) N(3) -179.7(18)
N(3) C(24) C(26) O(2) 179.7(18)
C(25) C(24) C(26) O(2) -179.1(16)
C(25) C(24) C(26) N(3) 1.2(15)
C(26) C(24) C(25) N(3) -0.9(11)
